data_7706746
loop_
_publ_author_name
'Zhou, Rui-Sha'
'Zhang, Xiao-Yu'
'Fu, Jin'
'Xin, Li-Dong'
'Jiao, Wei-Zhou'
'Song, Jiang-Feng'

_publ_section_title
;
 Four new Cu<sub>6</sub>S<sub>6</sub> cluster-based coordination
 compounds: synthesis, crystal structures and fluorescence properties.
;
_journal_issue 13
_journal_name_full 'Dalton transactions (Cambridge, England : 2003)'
_journal_page_first 4567
_journal_page_last 4576
_journal_paper_doi 10.1039/d1dt00322d
_journal_volume 50
_journal_year 2021
_chemical_formula_sum 'C16 H15 Cu4 N7 S4'
_chemical_formula_weight 687.75
_space_group_crystal_system monoclinic
_space_group_IT_number 14
_space_group_name_Hall '-P 2yn'
_space_group_name_H-M_alt 'P 1 21/n 1'
_atom_sites_solution_hydrogens geom
_atom_sites_solution_primary direct
_audit_creation_method SHELXL-2018/3
_audit_update_record
;
2020-12-14 deposited with the CCDC.	2021-03-02 downloaded from the CCDC.
;
_cell_angle_alpha 90
_cell_angle_beta 106.5000(10)
_cell_angle_gamma 90
_cell_formula_units_Z 4
_cell_length_a 11.5954(4)
_cell_length_b 10.7363(4)
_cell_length_c 19.2450(7)
_cell_measurement_reflns_used 5273
_cell_measurement_temperature 293(2)
_cell_measurement_theta_max 27.536
_cell_measurement_theta_min 3.088
_cell_volume 2297.18(14)
_computing_cell_refinement 'Bruker XSCANS'
_computing_data_collection 'Bruker XSCANS'
_computing_data_reduction 'Bruker SHELXTL'
_computing_molecular_graphics 'Bruker SHELXTL'
_computing_publication_material 'Bruker SHELXTL'
_computing_structure_refinement 'SHELXL-2018/3 (Sheldrick, 2018)'
_computing_structure_solution 'ShelXS (Sheldrick, 2008)'
_diffrn_ambient_temperature 293(2)
_diffrn_measured_fraction_theta_full 0.998
_diffrn_measured_fraction_theta_max 0.996
_diffrn_measurement_device_type 'CCD area detector'
_diffrn_measurement_method 'phi and omega scans'
_diffrn_radiation_type MoK\a
_diffrn_radiation_wavelength 0.71073
_diffrn_reflns_av_R_equivalents 0.0336
_diffrn_reflns_av_unetI/netI 0.0251
_diffrn_reflns_Laue_measured_fraction_full 0.998
_diffrn_reflns_Laue_measured_fraction_max 0.996
_diffrn_reflns_limit_h_max 15
_diffrn_reflns_limit_h_min -15
_diffrn_reflns_limit_k_max 13
_diffrn_reflns_limit_k_min -13
_diffrn_reflns_limit_l_max 25
_diffrn_reflns_limit_l_min -25
_diffrn_reflns_number 35529
_diffrn_reflns_point_group_measured_fraction_full 0.998
_diffrn_reflns_point_group_measured_fraction_max 0.996
_diffrn_reflns_theta_full 25.242
_diffrn_reflns_theta_max 27.536
_diffrn_reflns_theta_min 3.088
_diffrn_source 'fine-focus sealed tube'
_exptl_absorpt_coefficient_mu 4.036
_exptl_absorpt_correction_type multi-scan
_exptl_absorpt_process_details 'Higashi, T. (1995).'
_exptl_crystal_colour Yellow
_exptl_crystal_density_diffrn 1.989
_exptl_crystal_description Block
_exptl_crystal_F_000 1360
_exptl_crystal_size_max 0.350
_exptl_crystal_size_mid 0.320
_exptl_crystal_size_min 0.240
_exptl_transmission_factor_max 0.380
_exptl_transmission_factor_min 0.265
_refine_diff_density_max 0.435
_refine_diff_density_min -0.659
_refine_diff_density_rms 0.135
_refine_ls_extinction_method none
_refine_ls_goodness_of_fit_ref 1.091
_refine_ls_hydrogen_treatment constr
_refine_ls_matrix_type full
_refine_ls_number_parameters 283
_refine_ls_number_reflns 5273
_refine_ls_number_restraints 0
_refine_ls_restrained_S_all 1.091
_refine_ls_R_factor_all 0.0433
_refine_ls_R_factor_gt 0.0295
_refine_ls_shift/su_max 0.002
_refine_ls_shift/su_mean 0.000
_refine_ls_structure_factor_coef Fsqd
_refine_ls_weighting_details 'w=1/[\s^2^(Fo^2^)+(0.0327P)^2^+0.7955P] where P=(Fo^2^+2Fc^2^)/3'
_refine_ls_weighting_scheme calc
_refine_ls_wR_factor_gt 0.0637
_refine_ls_wR_factor_ref 0.0677
_reflns_Friedel_coverage 0.000
_reflns_number_gt 4305
_reflns_number_total 5273
_reflns_threshold_expression 'I > 2\s(I)'
_cod_data_source_file d1dt00322d2.cif
_cod_data_source_block Compound_3
_cod_depositor_comments 'Adding full bibliography for 7706743--7706746.cif.'
_cod_original_sg_symbol_H-M 'P 21/n'
_cod_database_code 7706746
_shelx_shelxl_version_number 2018/3
_shelx_space_group_comment
;
The symmetry employed for this shelxl refinement is uniquely defined
by the following loop, which should always be used as a source of
symmetry information in preference to the above space-group names.
They are only intended as comments.
;
_shelx_estimated_absorpt_t_min 0.332
_shelx_estimated_absorpt_t_max 0.444

loop_
_space_group_symop_operation_xyz
'x, y, z'
'-x+1/2, y+1/2, -z+1/2'
'-x, -y, -z'
'x-1/2, -y-1/2, z-1/2'

loop_
_atom_site_label
_atom_site_type_symbol
_atom_site_fract_x
_atom_site_fract_y
_atom_site_fract_z
_atom_site_U_iso_or_equiv
_atom_site_adp_type
_atom_site_occupancy
_atom_site_site_symmetry_order
_atom_site_calc_flag
_atom_site_refinement_flags_posn
_atom_site_refinement_flags_adp
_atom_site_refinement_flags_occupancy
_atom_site_disorder_assembly
_atom_site_disorder_group
C1 C 0.2135(3) 0.0523(3) 0.68362(17) 0.0491(7) Uani 1 1 d . . . . .
C2 C 0.0258(2) 0.3187(2) 0.92269(13) 0.0285(5) Uani 1 1 d . . . . .
C3 C -0.0257(3) 0.4859(3) 0.84980(18) 0.0559(8) Uani 1 1 d . . . . .
H3 H -0.033298 0.571723 0.843454 0.067 Uiso 1 1 calc R U . . .
C4 C -0.0593(3) 0.4113(3) 0.79019(16) 0.0500(8) Uani 1 1 d . . . . .
H4 H -0.091233 0.445067 0.744232 0.060 Uiso 1 1 calc R U . . .
C5 C -0.0449(2) 0.2855(3) 0.79962(14) 0.0394(6) Uani 1 1 d . . . . .
C6 C -0.0764(3) 0.1948(3) 0.73787(15) 0.0616(9) Uani 1 1 d . . . . .
H6A H -0.004003 0.159781 0.731354 0.092 Uiso 1 1 calc R U . . .
H6B H -0.119828 0.237162 0.694368 0.092 Uiso 1 1 calc R U . . .
H6C H -0.125463 0.129515 0.748344 0.092 Uiso 1 1 calc R U . . .
C7 C 0.2698(2) -0.1492(2) 1.13291(13) 0.0289(5) Uani 1 1 d . . . . .
C8 C 0.3890(3) -0.2955(3) 1.20179(18) 0.0595(9) Uani 1 1 d . . . . .
H8 H 0.439743 -0.321818 1.245992 0.071 Uiso 1 1 calc R U . . .
C9 C 0.3650(3) -0.3765(3) 1.14465(19) 0.0570(8) Uani 1 1 d . . . . .
H9 H 0.398958 -0.455589 1.149758 0.068 Uiso 1 1 calc R U . . .
C10 C 0.2894(2) -0.3381(2) 1.07952(17) 0.0408(6) Uani 1 1 d . . . . .
C11 C 0.2580(3) -0.4174(3) 1.0135(2) 0.0656(10) Uani 1 1 d . . . . .
H11A H 0.181776 -0.456802 1.008505 0.098 Uiso 1 1 calc R U . . .
H11B H 0.318804 -0.479954 1.017735 0.098 Uiso 1 1 calc R U . . .
H11C H 0.253274 -0.366719 0.971710 0.098 Uiso 1 1 calc R U . . .
C12 C 0.2566(2) -0.0142(2) 0.89813(13) 0.0274(5) Uani 1 1 d . . . . .
C13 C 0.4209(3) 0.0292(3) 0.86078(19) 0.0563(9) Uani 1 1 d . . . . .
H13 H 0.467141 0.016553 0.829042 0.068 Uiso 1 1 calc R U . . .
C14 C 0.4578(3) 0.1159(3) 0.91401(19) 0.0550(8) Uani 1 1 d . . . . .
H14 H 0.527204 0.162182 0.918277 0.066 Uiso 1 1 calc R U . . .
C15 C 0.3902(2) 0.1335(2) 0.96124(15) 0.0369(6) Uani 1 1 d . . . . .
C16 C 0.4233(3) 0.2259(3) 1.02168(17) 0.0538(8) Uani 1 1 d . . . . .
H16A H 0.376240 0.300126 1.007711 0.081 Uiso 1 1 calc R U . . .
H16B H 0.507168 0.246038 1.032105 0.081 Uiso 1 1 calc R U . . .
H16C H 0.407804 0.190988 1.064063 0.081 Uiso 1 1 calc R U . . .
Cu1 Cu 0.25822(4) -0.17368(3) 0.77704(2) 0.04999(11) Uani 1 1 d . . . . .
Cu2 Cu 0.17598(3) 0.08221(3) 1.01528(2) 0.03168(9) Uani 1 1 d . . . . .
Cu3 Cu 0.10564(3) -0.16284(3) 0.98920(2) 0.03476(9) Uani 1 1 d . . . . .
Cu4 Cu -0.00913(3) 0.05569(3) 0.89197(2) 0.03527(9) Uani 1 1 d . . . . .
N1 N 0.2245(3) 0.1557(2) 0.69668(16) 0.0629(8) Uani 1 1 d . . . . .
N2 N -0.00179(18) 0.23751(19) 0.86705(10) 0.0307(4) Uani 1 1 d . . . . .
N3 N 0.0177(2) 0.4412(2) 0.91700(13) 0.0452(6) Uani 1 1 d . . . . .
N4 N 0.24097(17) -0.22285(18) 1.07405(11) 0.0295(4) Uani 1 1 d . . . . .
N5 N 0.3432(2) -0.1803(2) 1.19737(12) 0.0453(6) Uani 1 1 d . . . . .
N6 N 0.32121(19) -0.0387(2) 0.85208(12) 0.0378(5) Uani 1 1 d . . . . .
N7 N 0.28886(16) 0.06743(18) 0.95305(10) 0.0276(4) Uani 1 1 d . . . . .
S1 S 0.19741(9) -0.09792(7) 0.66441(5) 0.0618(2) Uani 1 1 d . . . . .
S2 S 0.06884(5) 0.25701(5) 1.01117(3) 0.02803(13) Uani 1 1 d . . . . .
S3 S 0.20383(5) -0.00034(5) 1.12531(3) 0.02836(13) Uani 1 1 d . . . . .
S4 S 0.12011(5) -0.09363(6) 0.88305(3) 0.02934(14) Uani 1 1 d . . . . .

loop_
_atom_site_aniso_label
_atom_site_aniso_U_11
_atom_site_aniso_U_22
_atom_site_aniso_U_33
_atom_site_aniso_U_23
_atom_site_aniso_U_13
_atom_site_aniso_U_12
C1 0.0607(19) 0.0410(17) 0.0491(17) 0.0035(14) 0.0212(15) -0.0030(15)
C2 0.0242(12) 0.0294(12) 0.0312(12) 0.0044(10) 0.0065(10) -0.0032(10)
C3 0.067(2) 0.0407(17) 0.057(2) 0.0214(15) 0.0134(17) 0.0033(15)
C4 0.0480(17) 0.0606(19) 0.0377(16) 0.0239(15) 0.0061(13) 0.0006(15)
C5 0.0338(14) 0.0532(17) 0.0306(13) 0.0055(13) 0.0083(11) -0.0056(13)
C6 0.072(2) 0.080(2) 0.0302(15) -0.0035(15) 0.0102(15) -0.0116(19)
C7 0.0196(11) 0.0319(12) 0.0331(13) 0.0047(10) 0.0041(10) -0.0018(10)
C8 0.057(2) 0.0541(19) 0.0526(19) 0.0188(16) -0.0088(16) 0.0145(16)
C9 0.0512(19) 0.0347(15) 0.079(2) 0.0124(16) 0.0094(17) 0.0106(14)
C10 0.0292(13) 0.0298(13) 0.0621(18) -0.0002(13) 0.0109(13) -0.0024(11)
C11 0.065(2) 0.0413(17) 0.085(3) -0.0213(17) 0.013(2) 0.0043(16)
C12 0.0265(12) 0.0242(11) 0.0323(13) 0.0052(10) 0.0094(10) 0.0016(9)
C13 0.0544(18) 0.0521(18) 0.081(2) -0.0125(17) 0.0487(18) -0.0127(15)
C14 0.0457(17) 0.0499(17) 0.081(2) -0.0131(17) 0.0363(17) -0.0189(14)
C15 0.0323(14) 0.0329(13) 0.0455(15) 0.0001(12) 0.0109(12) -0.0030(11)
C16 0.0476(17) 0.0521(18) 0.0600(19) -0.0159(16) 0.0124(15) -0.0165(15)
Cu1 0.0616(2) 0.03214(19) 0.0638(2) -0.00743(16) 0.0302(2) -0.00272(16)
Cu2 0.03461(17) 0.03296(16) 0.02684(16) -0.00054(13) 0.00770(13) 0.00210(13)
Cu3 0.03412(17) 0.03787(18) 0.03066(17) 0.00138(13) 0.00654(13) -0.00823(14)
Cu4 0.02771(16) 0.03498(17) 0.03994(18) -0.00397(14) 0.00444(13) 0.00100(13)
N1 0.094(2) 0.0368(15) 0.0636(18) 0.0046(13) 0.0309(17) -0.0022(14)
N2 0.0278(10) 0.0354(11) 0.0283(10) 0.0034(9) 0.0071(8) -0.0034(9)
N3 0.0578(15) 0.0303(12) 0.0446(13) 0.0065(10) 0.0098(12) -0.0005(11)
N4 0.0220(10) 0.0266(10) 0.0381(11) -0.0015(9) 0.0057(9) -0.0023(8)
N5 0.0436(13) 0.0481(14) 0.0354(12) 0.0075(11) -0.0032(10) 0.0072(11)
N6 0.0421(12) 0.0329(11) 0.0484(13) -0.0032(10) 0.0290(11) -0.0021(10)
N7 0.0240(10) 0.0294(10) 0.0294(10) 0.0008(9) 0.0078(8) -0.0011(8)
S1 0.0874(7) 0.0404(4) 0.0555(5) -0.0090(4) 0.0171(5) -0.0151(4)
S2 0.0280(3) 0.0278(3) 0.0268(3) 0.0007(2) 0.0053(2) -0.0009(2)
S3 0.0278(3) 0.0295(3) 0.0252(3) -0.0005(2) 0.0033(2) -0.0002(2)
S4 0.0276(3) 0.0320(3) 0.0288(3) -0.0041(2) 0.0087(2) -0.0031(2)

loop_
_atom_type_symbol
_atom_type_description
_atom_type_scat_dispersion_real
_atom_type_scat_dispersion_imag
_atom_type_scat_source
C C 0.0033 0.0016 'International Tables Vol C Tables 4.2.6.8 and 6.1.1.4'
H H 0.0000 0.0000 'International Tables Vol C Tables 4.2.6.8 and 6.1.1.4'
N N 0.0061 0.0033 'International Tables Vol C Tables 4.2.6.8 and 6.1.1.4'
S S 0.1246 0.1234 'International Tables Vol C Tables 4.2.6.8 and 6.1.1.4'
Cu Cu 0.3201 1.2651 'International Tables Vol C Tables 4.2.6.8 and 6.1.1.4'

loop_
_geom_angle_atom_site_label_1
_geom_angle_atom_site_label_2
_geom_angle_atom_site_label_3
_geom_angle
_geom_angle_site_symmetry_1
_geom_angle_site_symmetry_3
_geom_angle_publ_flag
N1 C1 S1 179.8(3) . . ?
N3 C2 N2 125.7(2) . . ?
N3 C2 S2 116.62(19) . . ?
N2 C2 S2 117.61(17) . . ?
N3 C3 C4 122.8(3) . . ?
C3 C4 C5 118.3(3) . . ?
N2 C5 C4 120.1(3) . . ?
N2 C5 C6 117.0(3) . . ?
C4 C5 C6 122.9(3) . . ?
N5 C7 N4 125.3(2) . . ?
N5 C7 S3 116.94(19) . . ?
N4 C7 S3 117.79(17) . . ?
N5 C8 C9 123.3(3) . . ?
C8 C9 C10 118.4(3) . . ?
N4 C10 C9 119.3(3) . . ?
N4 C10 C11 117.6(3) . . ?
C9 C10 C11 123.1(3) . . ?
N6 C12 N7 124.5(2) . . ?
N6 C12 S4 116.42(18) . . ?
N7 C12 S4 119.06(17) . . ?
N6 C13 C14 122.9(3) . . ?
C13 C14 C15 118.5(3) . . ?
N7 C15 C14 119.7(2) . . ?
N7 C15 C16 117.7(2) . . ?
C14 C15 C16 122.6(2) . . ?
N1 Cu1 N6 120.71(11) 2_546 . ?
N1 Cu1 S1 126.24(9) 2_546 . ?
N6 Cu1 S1 112.39(7) . . ?
N7 Cu2 S3 126.07(6) . . ?
N7 Cu2 S2 119.49(6) . . ?
S3 Cu2 S2 107.19(2) . . ?
N7 Cu2 Cu4 87.60(6) . . ?
S3 Cu2 Cu4 130.57(2) . . ?
S2 Cu2 Cu4 76.408(18) . . ?
N7 Cu2 Cu3 91.44(6) . . ?
S3 Cu2 Cu3 75.494(18) . . ?
S2 Cu2 Cu3 131.34(2) . . ?
Cu4 Cu2 Cu3 67.840(12) . . ?
N4 Cu3 S4 127.18(6) . . ?
N4 Cu3 S2 110.41(6) . 3_557 ?
S4 Cu3 S2 116.58(2) . 3_557 ?
N4 Cu3 Cu2 92.03(6) . . ?
S4 Cu3 Cu2 75.692(19) . . ?
S2 Cu3 Cu2 130.21(2) 3_557 . ?
N4 Cu3 Cu4 83.12(6) . 3_557 ?
S4 Cu3 Cu4 134.72(2) . 3_557 ?
S2 Cu3 Cu4 69.606(18) 3_557 3_557 ?
Cu2 Cu3 Cu4 69.850(11) . 3_557 ?
N4 Cu3 Cu4 147.26(6) . . ?
S4 Cu3 Cu4 46.793(18) . . ?
S2 Cu3 Cu4 96.181(19) 3_557 . ?
Cu2 Cu3 Cu4 55.569(10) . . ?
Cu4 Cu3 Cu4 88.903(12) 3_557 . ?
N2 Cu4 S4 126.98(6) . . ?
N2 Cu4 S3 109.05(6) . 3_557 ?
S4 Cu4 S3 117.56(3) . 3_557 ?
N2 Cu4 Cu2 91.71(6) . . ?
S4 Cu4 Cu2 76.246(19) . . ?
S3 Cu4 Cu2 131.35(2) 3_557 . ?
N2 Cu4 Cu3 82.07(6) . 3_557 ?
S4 Cu4 Cu3 136.62(2) . 3_557 ?
S3 Cu4 Cu3 69.248(18) 3_557 3_557 ?
Cu2 Cu4 Cu3 70.904(12) . 3_557 ?
N2 Cu4 Cu3 147.87(6) . . ?
S4 Cu4 Cu3 46.532(17) . . ?
S3 Cu4 Cu3 97.515(19) 3_557 . ?
Cu2 Cu4 Cu3 56.590(10) . . ?
Cu3 Cu4 Cu3 91.097(13) 3_557 . ?
C1 N1 Cu1 177.2(3) . 2_556 ?
C2 N2 C5 117.1(2) . . ?
C2 N2 Cu4 116.98(15) . . ?
C5 N2 Cu4 124.57(18) . . ?
C2 N3 C3 115.9(3) . . ?
C7 N4 C10 118.4(2) . . ?
C7 N4 Cu3 116.33(15) . . ?
C10 N4 Cu3 124.40(18) . . ?
C7 N5 C8 115.3(3) . . ?
C13 N6 C12 115.9(2) . . ?
C13 N6 Cu1 127.02(18) . . ?
C12 N6 Cu1 117.07(16) . . ?
C12 N7 C15 118.4(2) . . ?
C12 N7 Cu2 115.90(15) . . ?
C15 N7 Cu2 125.65(17) . . ?
C1 S1 Cu1 98.84(11) . . ?
C2 S2 Cu2 110.56(8) . . ?
C2 S2 Cu3 99.04(8) . 3_557 ?
Cu2 S2 Cu3 96.45(2) . 3_557 ?
C7 S3 Cu2 112.43(8) . . ?
C7 S3 Cu4 99.54(8) . 3_557 ?
Cu2 S3 Cu4 95.47(2) . 3_557 ?
C12 S4 Cu3 108.14(8) . . ?
C12 S4 Cu4 103.47(8) . . ?
Cu3 S4 Cu4 86.67(2) . . ?

loop_
_geom_bond_atom_site_label_1
_geom_bond_atom_site_label_2
_geom_bond_distance
_geom_bond_site_symmetry_2
_geom_bond_publ_flag
C1 N1 1.138(4) . ?
C1 S1 1.653(3) . ?
C2 N3 1.321(3) . ?
C2 N2 1.347(3) . ?
C2 S2 1.762(2) . ?
C3 N3 1.337(4) . ?
C3 C4 1.363(4) . ?
C4 C5 1.366(4) . ?
C5 N2 1.353(3) . ?
C5 C6 1.499(4) . ?
C7 N5 1.332(3) . ?
C7 N4 1.344(3) . ?
C7 S3 1.760(2) . ?
C8 N5 1.339(4) . ?
C8 C9 1.367(5) . ?
C9 C10 1.373(4) . ?
C10 N4 1.350(3) . ?
C10 C11 1.486(4) . ?
C12 N6 1.339(3) . ?
C12 N7 1.342(3) . ?
C12 S4 1.748(2) . ?
C13 N6 1.336(4) . ?
C13 C14 1.360(4) . ?
C14 C15 1.371(4) . ?
C15 N7 1.343(3) . ?
C15 C16 1.494(4) . ?
Cu1 N1 1.895(3) 2_546 ?
Cu1 N6 2.030(2) . ?
Cu1 S1 2.2337(10) . ?
Cu2 N7 2.0157(19) . ?
Cu2 S3 2.2329(6) . ?
Cu2 S2 2.2396(6) . ?
Cu2 Cu4 2.7251(4) . ?
Cu2 Cu3 2.7580(4) . ?
Cu3 N4 2.022(2) . ?
Cu3 S4 2.2245(7) . ?
Cu3 S2 2.2598(7) 3_557 ?
Cu3 Cu4 3.0429(4) 3_557 ?
Cu3 Cu4 3.0599(5) . ?
Cu4 N2 2.018(2) . ?
Cu4 S4 2.2341(7) . ?
Cu4 S3 2.2659(7) 3_557 ?
